data_4062939
_journal_name_full Organometallics
_journal_paper_doi 10.1021/om049778+
_journal_year 2004
_chemical_formula_sum 'C34 H62 B20 Cl2 N2 Si2 Yb2'
_chemical_formula_weight 1188.22
_space_group_IT_number 2
_symmetry_cell_setting triclinic
_symmetry_space_group_name_Hall '-P 1'
_symmetry_space_group_name_H-M 'P -1'
_cell_angle_alpha 82.27(3)
_cell_angle_beta 71.48(3)
_cell_angle_gamma 68.25(3)
_cell_formula_units_Z 1
_cell_length_a 10.201(2)
_cell_length_b 10.767(2)
_cell_length_c 12.723(3)
_cell_measurement_temperature 293(2)
_cell_volume 1230.5(4)
_diffrn_ambient_temperature 293(2)
_exptl_crystal_density_diffrn 1.603
_cod_depositor_comments
;
The following automatic conversions were performed:
'_symmetry_cell_setting' value 'Triclinic' changed to 'triclinic'
according to '/home/saulius/struct/CIF-dictionaries/cif_core.dic'
dictionary named 'cif_core.dic' version 2.4.1 from 2010-06-29.

Automatic conversion script
Id: cif_fix_enum 1527 2010-12-29 10:47:43Z saulius 
;
_cod_database_code 4062939

loop_
_symmetry_equiv_pos_as_xyz
'x, y, z'
'-x, -y, -z'

loop_
_atom_site_label
_atom_site_type_symbol
_atom_site_fract_x
_atom_site_fract_y
_atom_site_fract_z
_atom_site_U_iso_or_equiv
_atom_site_adp_type
_atom_site_occupancy
_atom_site_symmetry_multiplicity
_atom_site_calc_flag
_atom_site_refinement_flags
_atom_site_disorder_assembly
_atom_site_disorder_group
N1 N 0.4322(10) 0.2694(8) 0.1880(7) 0.064(2) Uani 1 1 d . . .
Cl3 Cl 0.6354(3) 0.0458(2) -0.00288(18) 0.0569(6) Uani 1 1 d . . .
Yb1 Yb 0.39417(3) 0.05671(3) 0.16528(2) 0.0482(3) Uani 1 1 d . . .
Si4 Si 0.2701(3) -0.1695(3) 0.4133(2) 0.0602(7) Uani 1 1 d . . .
B3 B 0.5867(13) -0.1646(11) 0.3509(9) 0.060(2) Uani 1 1 d . . .
H3 H 0.5458 -0.0771 0.4035 0.072 Uiso 1 1 calc R . .
B4 B 0.7234(14) -0.1821(12) 0.2212(11) 0.068(3) Uani 1 1 d . . .
H4 H 0.7740 -0.1052 0.1890 0.081 Uiso 1 1 calc R . .
B5 B 0.6880(12) -0.2683(10) 0.1329(10) 0.060(3) Uani 1 1 d . . .
H5 H 0.7158 -0.2503 0.0427 0.072 Uiso 1 1 calc R . .
B6 B 0.5228(15) -0.3006(10) 0.2102(10) 0.062(3) Uani 1 1 d . . .
H6 H 0.4402 -0.3002 0.1717 0.074 Uiso 1 1 calc R . .
B7 B 0.6056(15) -0.3274(12) 0.4087(11) 0.066(3) Uani 1 1 d . . .
H7 H 0.5787 -0.3460 0.4989 0.079 Uiso 1 1 calc R . .
B8 B 0.7661(17) -0.2922(14) 0.3333(13) 0.080(4) Uani 1 1 d . . .
H8 H 0.8446 -0.2879 0.3741 0.096 Uiso 1 1 calc R . .
B9 B 0.8274(14) -0.3559(12) 0.1980(12) 0.075(3) Uani 1 1 d . . .
H9 H 0.9450 -0.3930 0.1510 0.090 Uiso 1 1 calc R . .
B10 B 0.7003(15) -0.4305(11) 0.1915(11) 0.072(3) Uani 1 1 d . . .
H10 H 0.7347 -0.5170 0.1392 0.086 Uiso 1 1 calc R . .
B11 B 0.5661(14) -0.4141(11) 0.3203(10) 0.067(3) Uani 1 1 d . . .
H11 H 0.5134 -0.4895 0.3522 0.080 Uiso 1 1 calc R . .
B12 B 0.7523(15) -0.4464(13) 0.3136(11) 0.076(3) Uani 1 1 d . . .
H12 H 0.8214 -0.5426 0.3411 0.091 Uiso 1 1 calc R . .
C1 C 0.5480(9) -0.1549(8) 0.2278(7) 0.0501(19) Uani 1 1 d . . .
C2 C 0.4775(10) -0.2447(8) 0.3404(7) 0.053(2) Uani 1 1 d . . .
C3 C 0.2458(17) -0.1411(16) 0.5578(10) 0.088(4) Uani 1 1 d . . .
H3A H 0.1425 -0.1034 0.5959 0.132 Uiso 1 1 calc R . .
H3B H 0.2938 -0.0804 0.5606 0.132 Uiso 1 1 calc R . .
H3C H 0.2884 -0.2245 0.5929 0.132 Uiso 1 1 calc R . .
C4 C 0.1758(14) -0.2866(13) 0.4062(13) 0.087(4) Uani 1 1 d . . .
H4A H 0.0720 -0.2477 0.4425 0.131 Uiso 1 1 calc R . .
H4B H 0.2162 -0.3699 0.4424 0.131 Uiso 1 1 calc R . .
H4C H 0.1908 -0.3023 0.3300 0.131 Uiso 1 1 calc R . .
C5 C 0.1720(12) 0.3561(11) 0.3010(11) 0.077(3) Uani 1 1 d . . .
H5A H 0.1409 0.4104 0.2401 0.092 Uiso 1 1 calc R . .
H5B H 0.1059 0.3995 0.3698 0.092 Uiso 1 1 calc R . .
C6 C 0.3234(15) 0.3441(13) 0.2909(11) 0.089(4) Uani 1 1 d . . .
H6A H 0.3503 0.2973 0.3559 0.107 Uiso 1 1 calc R . .
H6B H 0.3285 0.4327 0.2882 0.107 Uiso 1 1 calc R . .
C7 C 0.5725(17) 0.2281(13) 0.2170(14) 0.098(4) Uani 1 1 d . . .
H7A H 0.5916 0.3062 0.2263 0.148 Uiso 1 1 calc R . .
H7B H 0.6518 0.1752 0.1586 0.148 Uiso 1 1 calc R . .
H7C H 0.5648 0.1763 0.2848 0.148 Uiso 1 1 calc R . .
C8 C 0.439(2) 0.3576(12) 0.0924(13) 0.124(6) Uani 1 1 d . . .
H8A H 0.4546 0.4348 0.1087 0.186 Uiso 1 1 calc R . .
H8B H 0.3484 0.3852 0.0737 0.186 Uiso 1 1 calc R . .
H8C H 0.5195 0.3116 0.0311 0.186 Uiso 1 1 calc R . .
C11 C 0.2061(10) -0.0071(9) 0.3400(7) 0.053(2) Uani 1 1 d . . .
C12 C 0.2232(10) 0.1095(9) 0.3631(7) 0.061(2) Uani 1 1 d . . .
H12A H 0.2570 0.1162 0.4254 0.074 Uiso 1 1 calc R . .
C13 C 0.1648(10) 0.2189(9) 0.2994(8) 0.061(2) Uani 1 1 d . . .
C14 C 0.0302(11) 0.2400(11) 0.1526(9) 0.071(3) Uani 1 1 d . . .
H14A H 0.0203 0.3285 0.1322 0.085 Uiso 1 1 calc R . .
C15 C -0.0254(12) 0.1739(12) 0.1051(9) 0.074(3) Uani 1 1 d . . .
H15A H -0.0741 0.2174 0.0526 0.088 Uiso 1 1 calc R . .
C16 C -0.0100(13) 0.0382(14) 0.1351(10) 0.073(3) Uani 1 1 d . . .
H16A H -0.0547 -0.0041 0.1055 0.088 Uiso 1 1 calc R . .
C17 C 0.0681(10) -0.0308(10) 0.2056(8) 0.057(2) Uani 1 1 d . . .
H17A H 0.0820 -0.1211 0.2199 0.069 Uiso 1 1 calc R . .
C18 C 0.1302(10) 0.0341(9) 0.2589(8) 0.057(2) Uani 1 1 d . . .
C19 C 0.1044(10) 0.1744(9) 0.2339(8) 0.056(2) Uani 1 1 d . . .

loop_
_atom_site_aniso_label
_atom_site_aniso_U_11
_atom_site_aniso_U_22
_atom_site_aniso_U_33
_atom_site_aniso_U_23
_atom_site_aniso_U_13
_atom_site_aniso_U_12
N1 0.076(6) 0.054(4) 0.067(5) -0.006(3) -0.019(4) -0.028(4)
Cl3 0.0597(14) 0.0636(13) 0.0493(12) 0.0027(9) -0.0101(10) -0.0296(10)
Yb1 0.0522(4) 0.0419(3) 0.0481(4) 0.00348(18) -0.0112(2) -0.0180(2)
Si4 0.0636(17) 0.0605(15) 0.0515(14) 0.0098(11) -0.0094(12) -0.0260(12)
B3 0.067(7) 0.065(6) 0.055(6) 0.011(4) -0.025(5) -0.028(5)
B4 0.065(7) 0.059(6) 0.078(8) 0.015(5) -0.018(6) -0.029(5)
B5 0.050(6) 0.049(5) 0.066(6) 0.005(4) -0.003(5) -0.015(4)
B6 0.080(8) 0.043(5) 0.055(6) 0.010(4) -0.011(5) -0.025(5)
B7 0.073(8) 0.063(6) 0.064(7) 0.012(5) -0.029(6) -0.022(5)
B8 0.078(9) 0.077(8) 0.089(9) 0.019(6) -0.042(7) -0.023(6)
B9 0.060(7) 0.062(7) 0.086(8) 0.018(6) -0.014(6) -0.014(5)
B10 0.084(8) 0.041(5) 0.078(8) 0.003(5) -0.013(6) -0.016(5)
B11 0.081(8) 0.053(6) 0.066(7) 0.015(5) -0.023(6) -0.027(5)
B12 0.069(8) 0.071(7) 0.080(8) 0.017(6) -0.024(6) -0.019(6)
C1 0.050(5) 0.047(4) 0.048(5) 0.008(3) -0.012(4) -0.017(3)
C2 0.061(5) 0.052(5) 0.050(5) 0.011(4) -0.022(4) -0.024(4)
C3 0.089(10) 0.110(10) 0.047(6) -0.003(6) -0.002(6) -0.029(7)
C4 0.077(8) 0.082(8) 0.109(10) 0.031(7) -0.030(7) -0.044(6)
C5 0.065(7) 0.062(6) 0.094(8) -0.016(5) -0.014(6) -0.016(5)
C6 0.108(10) 0.074(7) 0.096(9) -0.014(6) -0.023(7) -0.045(7)
C7 0.114(11) 0.083(8) 0.130(12) -0.007(8) -0.067(9) -0.042(7)
C8 0.24(2) 0.059(7) 0.108(10) 0.034(7) -0.082(12) -0.080(10)
C11 0.050(5) 0.059(5) 0.048(5) -0.002(4) -0.010(4) -0.018(4)
C12 0.060(6) 0.069(6) 0.044(5) -0.015(4) 0.003(4) -0.021(4)
C13 0.055(5) 0.052(5) 0.064(6) -0.007(4) -0.006(4) -0.013(4)
C14 0.054(6) 0.066(6) 0.076(7) 0.012(5) -0.019(5) -0.008(4)
C15 0.060(6) 0.090(7) 0.071(7) 0.013(5) -0.025(5) -0.026(5)
C16 0.058(7) 0.101(9) 0.067(7) -0.004(6) -0.013(5) -0.039(6)
C17 0.046(5) 0.065(5) 0.061(5) 0.001(4) -0.009(4) -0.027(4)
C18 0.051(5) 0.055(5) 0.053(5) -0.001(4) -0.003(4) -0.017(4)
C19 0.049(5) 0.052(5) 0.064(6) 0.006(4) -0.015(4) -0.016(4)

loop_
_geom_bond_atom_site_label_1
_geom_bond_atom_site_label_2
_geom_bond_distance
_geom_bond_site_symmetry_2
_geom_bond_publ_flag
N1 C8 1.439(15) . ?
N1 C7 1.484(16) . ?
N1 C6 1.514(15) . ?
N1 Yb1 2.527(7) . ?
Cl3 Yb1 2.614(2) 2_655 ?
Cl3 Yb1 2.675(2) . ?
Yb1 C1 2.438(8) . ?
Yb1 C12 2.561(8) . ?
Yb1 C13 2.583(9) . ?
Yb1 Cl3 2.614(2) 2_655 ?
Yb1 C19 2.643(9) . ?
Yb1 C11 2.636(9) . ?
Yb1 C18 2.664(9) . ?
Yb1 Yb1 4.1832(16) 2_655 ?
Si4 C3 1.828(13) . ?
Si4 C11 1.859(10) . ?
Si4 C4 1.873(12) . ?
Si4 C2 1.918(10) . ?
B3 C2 1.686(14) . ?
B3 C1 1.715(13) . ?
B3 B7 1.773(15) . ?
B3 B4 1.769(17) . ?
B3 B8 1.801(18) . ?
B4 C1 1.679(15) . ?
B4 B5 1.745(18) . ?
B4 B8 1.785(17) . ?
B4 B9 1.787(17) . ?
B5 C1 1.731(13) . ?
B5 B9 1.773(17) . ?
B5 B10 1.779(14) . ?
B5 B6 1.794(16) . ?
B6 C2 1.700(15) . ?
B6 C1 1.733(14) . ?
B6 B11 1.784(15) . ?
B6 B10 1.797(17) . ?
B7 C2 1.706(14) . ?
B7 B8 1.76(2) . ?
B7 B11 1.774(18) . ?
B7 B12 1.786(19) . ?
B8 B9 1.77(2) . ?
B8 B12 1.77(2) . ?
B9 B12 1.775(17) . ?
B9 B10 1.787(19) . ?
B10 B11 1.750(18) . ?
B10 B12 1.764(19) . ?
B11 C2 1.722(14) . ?
B11 B12 1.775(18) . ?
C1 C2 1.730(11) . ?
C5 C6 1.466(16) . ?
C5 C13 1.509(14) . ?
C11 C12 1.410(14) . ?
C11 C18 1.412(14) . ?
C12 C13 1.389(14) . ?
C13 C19 1.397(14) . ?
C14 C15 1.351(17) . ?
C14 C19 1.431(15) . ?
C15 C16 1.423(17) . ?
C16 C17 1.353(16) . ?
C17 C18 1.441(13) . ?
C18 C19 1.443(13) . ?
